data_4063178
_journal_name_full Organometallics
_journal_paper_doi 10.1021/om0499658
_journal_year 2004
_chemical_formula_sum 'C44 H44 N Ni O P'
_chemical_formula_weight 692.48
_space_group_IT_number 2
_symmetry_cell_setting triclinic
_symmetry_space_group_name_Hall '-P 1'
_symmetry_space_group_name_H-M 'P -1'
_cell_angle_alpha 98.765(2)
_cell_angle_beta 97.512(3)
_cell_angle_gamma 103.571(2)
_cell_formula_units_Z 2
_cell_length_a 8.7839(16)
_cell_length_b 9.7859(18)
_cell_length_c 22.642(4)
_cell_measurement_temperature 298(2)
_cell_volume 1841.5(6)
_diffrn_ambient_temperature 298(2)
_exptl_crystal_density_diffrn 1.249
_cod_depositor_comments
;
The following automatic conversions were performed:
'_symmetry_cell_setting' value 'Triclinic' changed to 'triclinic'
according to '/home/saulius/struct/CIF-dictionaries/cif_core.dic'
dictionary named 'cif_core.dic' version 2.4.1 from 2010-06-29.

Automatic conversion script
Id: cif_fix_enum 1527 2010-12-29 10:47:43Z saulius 
;
_cod_database_code 4063178

loop_
_symmetry_equiv_pos_as_xyz
'x, y, z'
'-x, -y, -z'

loop_
_atom_site_label
_atom_site_type_symbol
_atom_site_fract_x
_atom_site_fract_y
_atom_site_fract_z
_atom_site_U_iso_or_equiv
_atom_site_adp_type
_atom_site_occupancy
_atom_site_symmetry_multiplicity
_atom_site_calc_flag
_atom_site_refinement_flags
_atom_site_disorder_assembly
_atom_site_disorder_group
Ni1 Ni 0.77660(4) 0.06382(3) 0.728085(15) 0.03807(12) Uani 1 1 d . . .
P4 P 0.61103(9) -0.10957(7) 0.75433(3) 0.03743(18) Uani 1 1 d . . .
N1 N 0.9238(3) 0.2115(2) 0.70215(9) 0.0360(5) Uani 1 1 d . . .
O1 O 0.8427(2) 0.15518(18) 0.81149(8) 0.0414(5) Uani 1 1 d . . .
C1 C 0.7187(4) -0.0505(3) 0.64957(12) 0.0465(7) Uani 1 1 d . . .
C2 C 0.8053(4) -0.1488(3) 0.63406(15) 0.0633(9) Uani 1 1 d . . .
H2 H 0.8872 -0.1572 0.6626 0.076 Uiso 1 1 calc R . .
C3 C 0.7718(6) -0.2338(4) 0.57726(19) 0.0921(14) Uani 1 1 d . . .
H3 H 0.8306 -0.2992 0.5678 0.110 Uiso 1 1 calc R . .
C4 C 0.6535(7) -0.2223(5) 0.5352(2) 0.1036(17) Uani 1 1 d . . .
H4 H 0.6313 -0.2797 0.4968 0.124 Uiso 1 1 calc R . .
C5 C 0.5666(6) -0.1269(5) 0.54888(18) 0.0925(14) Uani 1 1 d . . .
H5 H 0.4857 -0.1186 0.5198 0.111 Uiso 1 1 calc R . .
C6 C 0.5993(4) -0.0425(3) 0.60605(15) 0.0659(9) Uani 1 1 d . . .
H6 H 0.5386 0.0214 0.6152 0.079 Uiso 1 1 calc R . .
C7 C 0.9742(3) 0.2489(3) 0.83681(11) 0.0349(6) Uani 1 1 d . . .
C8 C 1.0205(3) 0.2852(3) 0.90185(12) 0.0364(6) Uani 1 1 d . . .
C9 C 1.1634(3) 0.3805(3) 0.92547(12) 0.0417(7) Uani 1 1 d . . .
H9 H 1.1940 0.4003 0.9674 0.050 Uiso 1 1 calc R . .
C10 C 1.2681(3) 0.4511(3) 0.89137(12) 0.0423(7) Uani 1 1 d . . .
C11 C 1.2193(3) 0.4232(3) 0.83101(13) 0.0438(7) Uani 1 1 d . . .
H11 H 1.2828 0.4723 0.8072 0.053 Uiso 1 1 calc R . .
C12 C 1.0768(3) 0.3232(3) 0.80249(11) 0.0361(6) Uani 1 1 d . . .
C13 C 1.0378(3) 0.3049(3) 0.73869(12) 0.0410(7) Uani 1 1 d . . .
H13 H 1.1038 0.3693 0.7208 0.049 Uiso 1 1 calc R . .
C14 C 0.9136(3) 0.2261(3) 0.63943(12) 0.0435(7) Uani 1 1 d . . .
C15 C 0.8036(4) 0.2932(3) 0.61580(14) 0.0556(8) Uani 1 1 d . . .
C16 C 0.7942(5) 0.3045(4) 0.55580(16) 0.0728(11) Uani 1 1 d . . .
H16 H 0.7228 0.3508 0.5391 0.087 Uiso 1 1 calc R . .
C17 C 0.8867(6) 0.2496(4) 0.52047(17) 0.0867(14) Uani 1 1 d . . .
H17 H 0.8764 0.2564 0.4797 0.104 Uiso 1 1 calc R . .
C18 C 0.9942(5) 0.1848(4) 0.54415(16) 0.0774(11) Uani 1 1 d . . .
H18 H 1.0563 0.1471 0.5192 0.093 Uiso 1 1 calc R . .
C19 C 1.0136(4) 0.1733(3) 0.60466(14) 0.0570(8) Uani 1 1 d . . .
C20 C 0.7012(5) 0.3525(4) 0.65463(18) 0.0827(11) Uani 1 1 d . . .
H20A H 0.6465 0.2792 0.6738 0.124 Uiso 1 1 calc R . .
H20B H 0.6250 0.3855 0.6300 0.124 Uiso 1 1 calc R . .
H20C H 0.7661 0.4310 0.6851 0.124 Uiso 1 1 calc R . .
C21 C 1.1390(4) 0.1090(4) 0.63070(17) 0.0783(11) Uani 1 1 d . . .
H21A H 1.2276 0.1838 0.6536 0.117 Uiso 1 1 calc R . .
H21B H 1.1736 0.0550 0.5984 0.117 Uiso 1 1 calc R . .
H21C H 1.0965 0.0468 0.6569 0.117 Uiso 1 1 calc R . .
C22 C 0.9114(4) 0.2212(3) 0.94374(12) 0.0437(7) Uani 1 1 d . . .
C23 C 0.9833(4) 0.2753(3) 1.01056(13) 0.0626(9) Uani 1 1 d . . .
H23A H 1.0025 0.3776 1.0198 0.094 Uiso 1 1 calc R . .
H23B H 1.0818 0.2496 1.0190 0.094 Uiso 1 1 calc R . .
H23C H 0.9108 0.2328 1.0350 0.094 Uiso 1 1 calc R . .
C24 C 0.8812(4) 0.0579(3) 0.93148(13) 0.0538(8) Uani 1 1 d . . .
H24A H 0.9807 0.0331 0.9381 0.081 Uiso 1 1 calc R . .
H24B H 0.8294 0.0198 0.8902 0.081 Uiso 1 1 calc R . .
H24C H 0.8146 0.0186 0.9584 0.081 Uiso 1 1 calc R . .
C25 C 0.7552(4) 0.2634(3) 0.93211(13) 0.0560(8) Uani 1 1 d . . .
H25A H 0.6840 0.2204 0.9568 0.084 Uiso 1 1 calc R . .
H25B H 0.7079 0.2308 0.8901 0.084 Uiso 1 1 calc R . .
H25C H 0.7754 0.3657 0.9421 0.084 Uiso 1 1 calc R . .
C26 C 1.4256(4) 0.5493(4) 0.92289(14) 0.0670(9) Uani 1 1 d . . .
H26A H 1.4819 0.5902 0.8935 0.101 Uiso 1 1 calc R . .
H26B H 1.4871 0.4960 0.9435 0.101 Uiso 1 1 calc R . .
H26C H 1.4086 0.6243 0.9518 0.101 Uiso 1 1 calc R . .
C27 C 0.7205(3) -0.2282(3) 0.78338(12) 0.0398(7) Uani 1 1 d . . .
C28 C 0.8835(4) -0.1830(3) 0.79774(13) 0.0516(8) Uani 1 1 d . . .
H28 H 0.9360 -0.0935 0.7915 0.062 Uiso 1 1 calc R . .
C29 C 0.9704(5) -0.2696(4) 0.82145(15) 0.0682(10) Uani 1 1 d . . .
H29 H 1.0807 -0.2386 0.8308 0.082 Uiso 1 1 calc R . .
C30 C 0.8934(5) -0.3998(4) 0.83092(15) 0.0714(11) Uani 1 1 d . . .
H30 H 0.9513 -0.4572 0.8476 0.086 Uiso 1 1 calc R . .
C31 C 0.7346(5) -0.4465(3) 0.81645(16) 0.0704(10) Uani 1 1 d . . .
H31 H 0.6836 -0.5364 0.8227 0.084 Uiso 1 1 calc R . .
C32 C 0.6460(4) -0.3623(3) 0.79243(14) 0.0560(8) Uani 1 1 d . . .
H32 H 0.5360 -0.3960 0.7823 0.067 Uiso 1 1 calc R . .
C33 C 0.5117(3) -0.0462(3) 0.81464(13) 0.0431(7) Uani 1 1 d . . .
C34 C 0.4930(4) -0.1078(3) 0.86442(14) 0.0556(8) Uani 1 1 d . . .
H34 H 0.5388 -0.1825 0.8700 0.067 Uiso 1 1 calc R . .
C35 C 0.4073(4) -0.0608(4) 0.90637(17) 0.0772(11) Uani 1 1 d . . .
H35 H 0.3975 -0.1028 0.9403 0.093 Uiso 1 1 calc R . .
C36 C 0.3379(5) 0.0449(4) 0.8987(2) 0.0847(12) Uani 1 1 d . . .
H36 H 0.2790 0.0751 0.9270 0.102 Uiso 1 1 calc R . .
C37 C 0.3537(4) 0.1077(4) 0.8497(2) 0.0780(11) Uani 1 1 d . . .
H37 H 0.3043 0.1802 0.8442 0.094 Uiso 1 1 calc R . .
C38 C 0.4428(4) 0.0649(3) 0.80782(16) 0.0616(9) Uani 1 1 d . . .
H38 H 0.4563 0.1109 0.7751 0.074 Uiso 1 1 calc R . .
C39 C 0.4421(3) -0.2355(3) 0.70209(13) 0.0443(7) Uani 1 1 d . . .
C40 C 0.2882(4) -0.2305(4) 0.70315(17) 0.0704(10) Uani 1 1 d . . .
H40 H 0.2670 -0.1598 0.7308 0.085 Uiso 1 1 calc R . .
C41 C 0.1644(5) -0.3285(4) 0.6640(2) 0.0907(13) Uani 1 1 d . . .
H41 H 0.0607 -0.3233 0.6656 0.109 Uiso 1 1 calc R . .
C42 C 0.1911(5) -0.4320(4) 0.62314(17) 0.0769(11) Uani 1 1 d . . .
H42 H 0.1067 -0.4975 0.5966 0.092 Uiso 1 1 calc R . .
C43 C 0.3428(5) -0.4391(4) 0.62136(16) 0.0741(10) Uani 1 1 d . . .
H43 H 0.3625 -0.5100 0.5934 0.089 Uiso 1 1 calc R . .
C44 C 0.4674(4) -0.3425(3) 0.66057(15) 0.0627(9) Uani 1 1 d . . .
H44 H 0.5706 -0.3495 0.6590 0.075 Uiso 1 1 calc R . .

loop_
_atom_site_aniso_label
_atom_site_aniso_U_11
_atom_site_aniso_U_22
_atom_site_aniso_U_33
_atom_site_aniso_U_23
_atom_site_aniso_U_13
_atom_site_aniso_U_12
Ni1 0.0436(2) 0.02996(19) 0.0376(2) 0.00673(15) 0.00540(15) 0.00431(16)
P4 0.0394(4) 0.0283(4) 0.0445(4) 0.0078(3) 0.0078(3) 0.0076(3)
N1 0.0393(14) 0.0341(12) 0.0320(12) 0.0062(10) 0.0033(10) 0.0061(11)
O1 0.0450(12) 0.0370(10) 0.0380(10) 0.0083(9) 0.0078(9) 0.0009(9)
C1 0.053(2) 0.0381(16) 0.0402(17) 0.0069(13) 0.0074(15) -0.0035(14)
C2 0.067(2) 0.057(2) 0.057(2) -0.0035(17) 0.0184(17) 0.0044(18)
C3 0.110(4) 0.078(3) 0.074(3) -0.017(2) 0.041(3) 0.002(3)
C4 0.129(4) 0.093(3) 0.053(3) -0.017(2) 0.014(3) -0.020(3)
C5 0.104(4) 0.086(3) 0.054(3) 0.017(2) -0.020(2) -0.024(3)
C6 0.073(2) 0.0488(19) 0.058(2) 0.0087(17) -0.0079(18) -0.0082(18)
C7 0.0406(17) 0.0255(13) 0.0400(16) 0.0073(12) 0.0080(13) 0.0103(13)
C8 0.0459(18) 0.0270(13) 0.0381(15) 0.0081(12) 0.0089(13) 0.0114(13)
C9 0.0517(19) 0.0326(14) 0.0384(16) 0.0043(12) 0.0053(13) 0.0092(14)
C10 0.0477(18) 0.0327(14) 0.0428(17) 0.0067(13) 0.0051(13) 0.0051(13)
C11 0.0479(18) 0.0346(15) 0.0480(18) 0.0133(13) 0.0121(14) 0.0036(14)
C12 0.0424(17) 0.0302(14) 0.0361(15) 0.0083(12) 0.0071(12) 0.0092(13)
C13 0.0438(18) 0.0346(15) 0.0453(17) 0.0140(13) 0.0115(14) 0.0052(14)
C14 0.0527(19) 0.0353(15) 0.0334(15) 0.0063(12) 0.0055(14) -0.0051(14)
C15 0.062(2) 0.0442(17) 0.0498(19) 0.0146(15) -0.0072(16) -0.0023(16)
C16 0.082(3) 0.056(2) 0.059(2) 0.0186(19) -0.023(2) -0.009(2)
C17 0.111(4) 0.080(3) 0.042(2) 0.015(2) -0.003(2) -0.022(3)
C18 0.097(3) 0.067(2) 0.051(2) -0.0049(19) 0.027(2) -0.010(2)
C19 0.065(2) 0.0480(18) 0.0486(19) 0.0055(15) 0.0161(17) -0.0042(17)
C20 0.088(3) 0.075(3) 0.092(3) 0.022(2) 0.003(2) 0.038(2)
C21 0.074(3) 0.079(3) 0.088(3) 0.013(2) 0.033(2) 0.023(2)
C22 0.058(2) 0.0361(15) 0.0348(15) 0.0050(12) 0.0121(14) 0.0063(14)
C23 0.077(2) 0.0578(19) 0.0413(18) 0.0063(15) 0.0137(16) -0.0044(18)
C24 0.068(2) 0.0394(16) 0.0505(18) 0.0129(14) 0.0101(16) 0.0049(16)
C25 0.064(2) 0.0493(18) 0.0545(19) 0.0043(15) 0.0225(16) 0.0115(17)
C26 0.063(2) 0.067(2) 0.054(2) 0.0127(17) 0.0041(17) -0.0114(18)
C27 0.0480(19) 0.0333(14) 0.0402(16) 0.0030(12) 0.0109(13) 0.0153(14)
C28 0.054(2) 0.0461(17) 0.0546(19) 0.0037(15) 0.0072(15) 0.0171(16)
C29 0.068(2) 0.076(2) 0.067(2) 0.0062(19) 0.0014(18) 0.040(2)
C30 0.106(3) 0.066(2) 0.057(2) 0.0085(18) 0.008(2) 0.058(3)
C31 0.111(3) 0.0416(18) 0.073(2) 0.0198(17) 0.027(2) 0.035(2)
C32 0.065(2) 0.0410(17) 0.068(2) 0.0168(16) 0.0206(17) 0.0152(16)
C33 0.0396(17) 0.0314(14) 0.0569(18) 0.0025(13) 0.0086(14) 0.0104(13)
C34 0.058(2) 0.0481(18) 0.068(2) 0.0128(16) 0.0293(17) 0.0171(16)
C35 0.076(3) 0.075(2) 0.085(3) 0.012(2) 0.044(2) 0.015(2)
C36 0.065(3) 0.083(3) 0.104(3) -0.010(3) 0.036(2) 0.021(2)
C37 0.068(3) 0.065(2) 0.106(3) -0.006(2) 0.013(2) 0.043(2)
C38 0.062(2) 0.0455(18) 0.076(2) 0.0052(17) 0.0037(18) 0.0208(17)
C39 0.0437(18) 0.0321(15) 0.0531(18) 0.0087(13) 0.0052(14) 0.0035(13)
C40 0.051(2) 0.053(2) 0.095(3) -0.0062(19) -0.0063(19) 0.0140(18)
C41 0.053(2) 0.076(3) 0.124(4) -0.007(3) -0.016(2) 0.013(2)
C42 0.073(3) 0.052(2) 0.083(3) 0.005(2) -0.016(2) -0.005(2)
C43 0.077(3) 0.049(2) 0.077(3) -0.0095(18) 0.009(2) -0.005(2)
C44 0.054(2) 0.0484(18) 0.073(2) -0.0058(17) 0.0121(18) 0.0005(17)

loop_
_geom_bond_atom_site_label_1
_geom_bond_atom_site_label_2
_geom_bond_distance
_geom_bond_site_symmetry_2
_geom_bond_publ_flag
Ni1 C1 1.887(3) . ?
Ni1 O1 1.9126(18) . ?
Ni1 N1 1.920(2) . ?
Ni1 P4 2.1731(8) . ?
P4 C27 1.815(3) . ?
P4 C33 1.821(3) . ?
P4 C39 1.833(3) . ?
N1 C13 1.283(3) . ?
N1 C14 1.442(3) . ?
O1 C7 1.293(3) . ?
C1 C6 1.367(4) . ?
C1 C2 1.391(4) . ?
C2 C3 1.376(5) . ?
C3 C4 1.352(6) . ?
C4 C5 1.363(6) . ?
C5 C6 1.381(5) . ?
C7 C12 1.412(3) . ?
C7 C8 1.441(4) . ?
C8 C9 1.362(4) . ?
C8 C22 1.533(4) . ?
C9 C10 1.403(4) . ?
C10 C11 1.343(4) . ?
C10 C26 1.502(4) . ?
C11 C12 1.401(4) . ?
C12 C13 1.414(4) . ?
C14 C15 1.386(4) . ?
C14 C19 1.388(4) . ?
C15 C16 1.373(4) . ?
C15 C20 1.488(5) . ?
C16 C17 1.354(5) . ?
C17 C18 1.354(5) . ?
C18 C19 1.383(5) . ?
C19 C21 1.492(5) . ?
C22 C23 1.522(4) . ?
C22 C25 1.526(4) . ?
C22 C24 1.531(4) . ?
C27 C28 1.374(4) . ?
C27 C32 1.381(4) . ?
C28 C29 1.387(4) . ?
C29 C30 1.358(5) . ?
C30 C31 1.340(5) . ?
C31 C32 1.380(4) . ?
C33 C34 1.367(4) . ?
C33 C38 1.381(4) . ?
C34 C35 1.378(4) . ?
C35 C36 1.339(5) . ?
C36 C37 1.355(5) . ?
C37 C38 1.384(4) . ?
C39 C40 1.368(4) . ?
C39 C44 1.376(4) . ?
C40 C41 1.374(5) . ?
C41 C42 1.348(5) . ?
C42 C43 1.356(5) . ?
C43 C44 1.373(5) . ?
